data_1509252
loop_
_publ_author_name
'Ana B. Caballero'
'Clotilde Mar\'in'
'Inmaculada Ram\'irez-Mac\'ias'
'Antonio Rodr\'iquez-Di\'eguez'
'Miguel Quir\'os'
'Juan M. Salas'
'Manuel Sanch\'ez-Moreno'

_publ_contact_author_address
;
Departamento de Qu\'imica Inorg\'anica, Facultad de Ciencias,
c/ Severo Ochoa s/n, 18071 Granada, Spain
;
_publ_contact_author_email jsalas@ugr.es
_publ_contact_author_fax '34 958 248526'
_publ_contact_author_name 'Juan M. Salas'
_publ_contact_author_phone '34 958 248525'
_publ_section_title
;
 New Metal Complexes with 1,2,4-Triazolo[1,5-a]Pyrimidines and the
 Chelating Ligand 1,3-Propanediamine
;
_journal_name_full Polyhedron
_journal_page_first 137
_journal_page_last 144
_journal_paper_doi 10.1016/j.poly.2011.11.020
_journal_volume 33
_journal_year 2012
_chemical_formula_moiety 'C22 H26 Cu N12 O2 2+, 2(Cl O4 1-), H2 O'
_chemical_formula_sum 'C22 H28 Cl2 Cu N12 O11'
_chemical_formula_weight 771.00
_chemical_name_systematic
; 
 ? 
;
_space_group_IT_number 14
_symmetry_cell_setting monoclinic
_symmetry_space_group_name_Hall '-P 2ybc'
_symmetry_space_group_name_H-M 'P 1 21/c 1'
_atom_sites_solution_hydrogens mixed
_atom_sites_solution_primary heavy
_atom_sites_solution_secondary difmap
_audit_creation_method SHELXL-97
_cell_angle_alpha 90.00
_cell_angle_beta 99.015(1)
_cell_angle_gamma 90.00
_cell_formula_units_Z 4
_cell_length_a 12.2331(7)
_cell_length_b 18.6877(11)
_cell_length_c 14.1421(8)
_cell_measurement_reflns_used 7171
_cell_measurement_temperature 298(2)
_cell_measurement_theta_max 25.8
_cell_measurement_theta_min 2.3
_cell_volume 3193.1(3)
_computing_cell_refinement 'Bruker SMART'
_computing_data_collection 'Bruker SMART (Bruker, 1999)'
_computing_data_reduction 'Bruker SAINT (Bruker, 1999)'
_computing_molecular_graphics 'Xtal_GX (Hall & du Boulay, 1997)'
_computing_publication_material SHELXL-97
_computing_structure_refinement 'SHELXL-97 (Sheldrick, 1997)'
_computing_structure_solution 'SHELXS-97 (Sheldrick, 1997)'
_diffrn_ambient_temperature 298(2)
_diffrn_detector_area_resol_mean 8.26
_diffrn_measured_fraction_theta_full 0.991
_diffrn_measured_fraction_theta_max 0.912
_diffrn_measurement_device_type 'Bruker SMART APEX CCD system'
_diffrn_measurement_method '\f and \w scans'
_diffrn_radiation_monochromator graphite
_diffrn_radiation_source 'fine-focus sealed tube'
_diffrn_radiation_type MoK\a
_diffrn_radiation_wavelength 0.71073
_diffrn_reflns_av_R_equivalents 0.0200
_diffrn_reflns_av_sigmaI/netI 0.0273
_diffrn_reflns_limit_h_max 14
_diffrn_reflns_limit_h_min -16
_diffrn_reflns_limit_k_max 24
_diffrn_reflns_limit_k_min -18
_diffrn_reflns_limit_l_max 18
_diffrn_reflns_limit_l_min -18
_diffrn_reflns_number 19851
_diffrn_reflns_theta_full 26.90
_diffrn_reflns_theta_max 28.27
_diffrn_reflns_theta_min 1.82
_diffrn_standards_decay_% -0.1
_diffrn_standards_number 469
_exptl_absorpt_coefficient_mu 0.927
_exptl_absorpt_correction_T_max 0.795
_exptl_absorpt_correction_T_min 0.602
_exptl_absorpt_correction_type multi-scan
_exptl_absorpt_process_details 'Bruker SADABS (Bruker, 1999)'
_exptl_crystal_colour blue
_exptl_crystal_density_diffrn 1.604
_exptl_crystal_density_method 'not measured'
_exptl_crystal_description prismatic
_exptl_crystal_F_000 1580
_exptl_crystal_size_max 0.38
_exptl_crystal_size_mid 0.38
_exptl_crystal_size_min 0.26
_refine_diff_density_max 0.390
_refine_diff_density_min -0.335
_refine_diff_density_rms 0.056
_refine_ls_extinction_method none
_refine_ls_goodness_of_fit_ref 1.029
_refine_ls_hydrogen_treatment mixed
_refine_ls_matrix_type full
_refine_ls_number_parameters 455
_refine_ls_number_reflns 7213
_refine_ls_number_restraints 6
_refine_ls_restrained_S_all 1.028
_refine_ls_R_factor_all 0.0499
_refine_ls_R_factor_gt 0.0384
_refine_ls_shift/su_max 0.000
_refine_ls_shift/su_mean 0.000
_refine_ls_structure_factor_coef Fsqd
_refine_ls_weighting_details 'calc w=1/[\s^2^(Fo^2^)+(0.0700P)^2^+0.5000P] where P=(Fo^2^+2Fc^2^)/3'
_refine_ls_weighting_scheme calc
_refine_ls_wR_factor_gt 0.1090
_refine_ls_wR_factor_ref 0.1153
_reflns_number_gt 5719
_reflns_number_total 7213
_reflns_threshold_expression I>2\s(I)
_cod_data_source_file Compound3.cif
_cod_data_source_block cubpirdmtp
_cod_original_sg_symbol_H-M 'P 21/c'
_cod_database_code 1509252
_cod_database_fobs_code 1509252

loop_
_symmetry_equiv_pos_as_xyz
'x, y, z'
'-x, y+1/2, -z+1/2'
'-x, -y, -z'
'x, -y-1/2, z-1/2'

loop_
_atom_site_label
_atom_site_type_symbol
_atom_site_fract_x
_atom_site_fract_y
_atom_site_fract_z
_atom_site_U_iso_or_equiv
_atom_site_adp_type
_atom_site_occupancy
_atom_site_symmetry_multiplicity
_atom_site_calc_flag
_atom_site_refinement_flags
Cu Cu 0.61451(2) 0.412618(13) 0.273192(17) 0.03787(10) Uani 1 1 d .
N1A N 0.70976(16) 0.24448(11) 0.10936(14) 0.0521(5) Uani 1 1 d .
C2A C 0.6464(2) 0.29430(12) 0.13687(16) 0.0480(5) Uani 1 1 d .
H2A H 0.5769 0.3047 0.1028 0.058 Uiso 1 1 d R
N3A N 0.68805(14) 0.33009(9) 0.21784(12) 0.0402(4) Uani 1 1 d .
C3AA C 0.78804(17) 0.30041(11) 0.24360(15) 0.0393(4) Uani 1 1 d .
N4A N 0.86499(16) 0.31547(11) 0.31842(13) 0.0506(5) Uani 1 1 d .
C5A C 0.9574(2) 0.27737(15) 0.32581(19) 0.0599(7) Uani 1 1 d .
C51A C 1.0473(3) 0.2939(2) 0.4076(3) 0.1020(13) Uani 1 1 d .
H51A H 1.0398 0.3422 0.4289 0.122 Uiso 1 1 d R
H52A H 1.1182 0.2882 0.3874 0.122 Uiso 1 1 d R
H53A H 1.0415 0.2615 0.4593 0.122 Uiso 1 1 d R
C6A C 0.9734(2) 0.22399(15) 0.2590(2) 0.0643(7) Uani 1 1 d .
H6A H 1.0402 0.1993 0.2669 0.077 Uiso 1 1 d R
C7A C 0.8958(2) 0.20838(14) 0.1848(2) 0.0571(6) Uani 1 1 d .
C71A C 0.9011(3) 0.1534(2) 0.1105(3) 0.1004(13) Uani 1 1 d .
H71A H 0.9751 0.1348 0.1169 0.120 Uiso 1 1 d R
H72A H 0.8811 0.1741 0.0480 0.120 Uiso 1 1 d R
H73A H 0.8507 0.1154 0.1188 0.120 Uiso 1 1 d R
N8A N 0.80085(15) 0.24899(10) 0.17796(13) 0.0424(4) Uani 1 1 d .
N1B N 0.66649(16) 0.55453(10) 0.05399(13) 0.0463(4) Uani 1 1 d .
C2B C 0.60908(18) 0.51831(11) 0.10800(15) 0.0433(5) Uani 1 1 d .
H2B H 0.5321 0.5183 0.0973 0.052 Uiso 1 1 d R
N3B N 0.66747(14) 0.48063(9) 0.18046(12) 0.0408(4) Uani 1 1 d .
C3AB C 0.77326(18) 0.49433(12) 0.17192(15) 0.0424(5) Uani 1 1 d .
N4B N 0.86458(16) 0.47029(13) 0.22569(14) 0.0551(5) Uani 1 1 d .
C5B C 0.9589(2) 0.49190(16) 0.2004(2) 0.0629(7) Uani 1 1 d .
C51B C 1.0635(2) 0.4641(2) 0.2599(3) 0.0920(11) Uani 1 1 d .
H51B H 1.0553 0.4640 0.3263 0.110 Uiso 1 1 d R
H52B H 1.1239 0.4949 0.2507 0.110 Uiso 1 1 d R
H53B H 1.0782 0.4164 0.2403 0.110 Uiso 1 1 d R
C6B C 0.9626(2) 0.53768(15) 0.1214(2) 0.0625(7) Uani 1 1 d .
H6B H 1.0307 0.5514 0.1060 0.075 Uiso 1 1 d R
C7B C 0.8692(2) 0.56190(13) 0.06734(18) 0.0527(6) Uani 1 1 d .
C71B C 0.8602(3) 0.60843(17) -0.0194(2) 0.0729(8) Uani 1 1 d .
H71B H 0.9331 0.6202 -0.0317 0.087 Uiso 1 1 d R
H72B H 0.8211 0.6516 -0.0094 0.087 Uiso 1 1 d R
H73B H 0.8209 0.5830 -0.0732 0.087 Uiso 1 1 d R
N8B N 0.77275(15) 0.53925(9) 0.09537(13) 0.0429(4) Uani 1 1 d .
N1P N 0.52479(14) 0.34910(9) 0.35026(12) 0.0379(4) Uani 1 1 d .
C1AP C 0.44480(17) 0.38374(12) 0.38631(14) 0.0387(4) Uani 1 1 d .
C2P C 0.53345(19) 0.27853(12) 0.36663(16) 0.0449(5) Uani 1 1 d .
H2P H 0.5894 0.2527 0.3445 0.054 Uiso 1 1 d R
C3P C 0.4613(2) 0.24369(13) 0.41562(16) 0.0483(5) Uani 1 1 d .
H3P H 0.4671 0.1947 0.4271 0.058 Uiso 1 1 d R
C4P C 0.3805(2) 0.28366(13) 0.44722(17) 0.0508(5) Uani 1 1 d .
H4P H 0.3295 0.2608 0.4792 0.061 Uiso 1 1 d R
N5P N 0.37144(16) 0.35449(11) 0.43386(13) 0.0478(4) Uani 1 1 d .
N6P N 0.37430(16) 0.50088(11) 0.41518(14) 0.0506(5) Uani 1 1 d .
C6AP C 0.44409(17) 0.46264(11) 0.37359(14) 0.0393(4) Uani 1 1 d .
C7P C 0.3826(2) 0.57186(14) 0.40674(19) 0.0549(6) Uani 1 1 d .
H7P H 0.3352 0.6009 0.4351 0.066 Uiso 1 1 d R
C8P C 0.4582(2) 0.60311(13) 0.35757(18) 0.0531(6) Uani 1 1 d .
H8P H 0.4624 0.6526 0.3522 0.064 Uiso 1 1 d R
C9P C 0.5271(2) 0.55911(12) 0.31695(17) 0.0475(5) Uani 1 1 d .
H9P H 0.5792 0.5790 0.2834 0.057 Uiso 1 1 d R
N10P N 0.52004(14) 0.48792(9) 0.32428(12) 0.0393(4) Uani 1 1 d .
O1W O 0.74776(15) 0.42508(9) 0.40118(12) 0.0500(4) Uani 1 1 d D
H11W H 0.769(2) 0.4660(7) 0.4137(19) 0.060 Uiso 1 1 d D
H12W H 0.7988(17) 0.3996(13) 0.392(2) 0.060 Uiso 1 1 d D
O2W O 0.43433(17) 0.38788(13) 0.14280(16) 0.0732(6) Uani 1 1 d D
H21W H 0.404(3) 0.4057(16) 0.0929(14) 0.088 Uiso 1 1 d D
H22W H 0.390(2) 0.3594(15) 0.159(2) 0.088 Uiso 1 1 d D
O3W O 0.2061(2) 0.43881(12) 0.53600(18) 0.0801(6) Uani 1 1 d D
H31W H 0.249(2) 0.4290(19) 0.500(2) 0.096 Uiso 1 1 d D
H32W H 0.195(3) 0.4008(11) 0.563(2) 0.096 Uiso 1 1 d D
Cl1 Cl 0.26254(5) 0.22551(3) 0.19804(4) 0.05278(16) Uani 1 1 d .
O1P O 0.37365(18) 0.22806(16) 0.17833(17) 0.0977(8) Uani 1 1 d .
O2P O 0.18932(18) 0.20968(13) 0.11216(15) 0.0842(6) Uani 1 1 d .
O3P O 0.2542(2) 0.17365(13) 0.26840(17) 0.0953(8) Uani 1 1 d .
O4P O 0.2368(2) 0.29351(13) 0.23132(18) 0.1038(9) Uani 1 1 d .
Cl2 Cl 0.27452(6) 0.60290(4) 0.09876(6) 0.0654(2) Uani 1 1 d .
O5P O 0.37774(19) 0.60820(14) 0.0658(2) 0.1033(9) Uani 1 1 d .
O6P O 0.2642(3) 0.65916(16) 0.1602(2) 0.1231(11) Uani 1 1 d .
O7P O 0.1908(2) 0.60214(19) 0.0199(2) 0.1266(11) Uani 1 1 d .
O8P O 0.2699(3) 0.53658(17) 0.1460(3) 0.1383(12) Uani 1 1 d .

loop_
_atom_site_aniso_label
_atom_site_aniso_U_11
_atom_site_aniso_U_22
_atom_site_aniso_U_33
_atom_site_aniso_U_23
_atom_site_aniso_U_13
_atom_site_aniso_U_12
Cu 0.03657(15) 0.03523(15) 0.04400(16) 0.00350(10) 0.01316(11) 0.00503(10)
N1A 0.0483(11) 0.0515(11) 0.0569(12) -0.0141(9) 0.0091(9) -0.0045(9)
C2A 0.0468(12) 0.0450(12) 0.0510(13) -0.0026(10) 0.0037(10) -0.0035(10)
N3A 0.0411(10) 0.0393(9) 0.0407(9) 0.0009(7) 0.0076(7) 0.0034(7)
C3AA 0.0423(11) 0.0366(10) 0.0413(11) 0.0006(8) 0.0141(8) 0.0033(8)
N4A 0.0499(11) 0.0557(12) 0.0444(10) -0.0067(9) 0.0018(8) 0.0110(9)
C5A 0.0508(14) 0.0671(17) 0.0590(15) -0.0048(12) 0.0003(11) 0.0154(12)
C51A 0.073(2) 0.134(3) 0.087(2) -0.027(2) -0.0251(18) 0.041(2)
C6A 0.0435(14) 0.0618(16) 0.0886(19) -0.0098(14) 0.0137(13) 0.0136(12)
C7A 0.0427(13) 0.0532(14) 0.0797(17) -0.0145(13) 0.0233(12) 0.0021(10)
C71A 0.0601(18) 0.105(3) 0.137(3) -0.069(2) 0.0200(19) 0.0116(18)
N8A 0.0405(9) 0.0404(10) 0.0487(10) -0.0066(8) 0.0140(8) -0.0007(7)
N1B 0.0505(11) 0.0431(10) 0.0459(10) 0.0048(8) 0.0093(8) 0.0031(8)
C2B 0.0412(11) 0.0421(12) 0.0468(12) 0.0006(9) 0.0076(9) 0.0029(9)
N3B 0.0393(9) 0.0416(10) 0.0436(9) 0.0057(7) 0.0127(7) 0.0025(7)
C3AB 0.0435(12) 0.0419(12) 0.0438(11) 0.0030(9) 0.0134(9) 0.0011(9)
N4B 0.0414(11) 0.0685(14) 0.0566(12) 0.0138(10) 0.0111(9) 0.0037(9)
C5B 0.0431(13) 0.0786(19) 0.0684(16) 0.0090(14) 0.0131(12) -0.0016(12)
C51B 0.0423(16) 0.136(3) 0.097(2) 0.027(2) 0.0080(15) 0.0027(18)
C6B 0.0489(14) 0.0711(17) 0.0711(17) 0.0044(14) 0.0208(12) -0.0135(12)
C7B 0.0574(15) 0.0448(13) 0.0599(14) 0.0009(11) 0.0214(12) -0.0093(11)
C71B 0.079(2) 0.0654(17) 0.0803(19) 0.0200(15) 0.0302(16) -0.0136(15)
N8B 0.0470(10) 0.0385(9) 0.0454(10) 0.0037(7) 0.0142(8) -0.0010(8)
N1P 0.0380(9) 0.0376(9) 0.0388(9) 0.0029(7) 0.0078(7) 0.0032(7)
C1AP 0.0363(11) 0.0444(11) 0.0353(10) 0.0005(8) 0.0050(8) 0.0021(9)
C2P 0.0448(12) 0.0423(12) 0.0472(12) 0.0047(9) 0.0063(9) 0.0072(9)
C3P 0.0541(13) 0.0424(12) 0.0468(12) 0.0096(10) 0.0034(10) -0.0017(10)
C4P 0.0527(13) 0.0535(14) 0.0475(12) 0.0051(10) 0.0119(10) -0.0113(11)
N5P 0.0469(10) 0.0518(11) 0.0475(10) 0.0015(8) 0.0160(8) -0.0018(8)
N6P 0.0477(11) 0.0494(11) 0.0585(12) -0.0009(9) 0.0204(9) 0.0103(9)
C6AP 0.0357(10) 0.0431(11) 0.0396(10) -0.0004(9) 0.0074(8) 0.0057(8)
C7P 0.0528(14) 0.0527(14) 0.0621(15) -0.0039(11) 0.0178(11) 0.0155(11)
C8P 0.0610(15) 0.0377(12) 0.0612(14) -0.0025(10) 0.0114(12) 0.0094(10)
C9P 0.0514(13) 0.0395(12) 0.0536(13) 0.0012(10) 0.0146(10) 0.0025(10)
N10P 0.0393(9) 0.0366(9) 0.0432(9) 0.0009(7) 0.0103(7) 0.0047(7)
O1W 0.0498(10) 0.0530(10) 0.0471(9) -0.0072(7) 0.0078(7) 0.0073(7)
O2W 0.0539(12) 0.0836(15) 0.0764(14) 0.0287(11) -0.0072(10) -0.0073(10)
O3W 0.0838(15) 0.0644(13) 0.1027(17) -0.0135(12) 0.0480(13) -0.0065(12)
Cl1 0.0547(3) 0.0561(4) 0.0465(3) -0.0010(2) 0.0046(2) 0.0021(3)
O1P 0.0573(12) 0.152(2) 0.0859(16) -0.0122(15) 0.0180(11) -0.0092(13)
O2P 0.0783(14) 0.1009(17) 0.0655(12) -0.0124(12) -0.0130(10) 0.0004(12)
O3P 0.0918(17) 0.0956(17) 0.0939(16) 0.0432(14) -0.0002(13) -0.0126(13)
O4P 0.143(2) 0.0708(14) 0.0927(16) -0.0210(13) 0.0019(16) 0.0282(15)
Cl2 0.0528(4) 0.0616(4) 0.0863(5) -0.0199(3) 0.0247(3) -0.0176(3)
O5P 0.0631(14) 0.0852(16) 0.173(3) 0.0029(17) 0.0539(16) -0.0034(12)
O6P 0.117(2) 0.110(2) 0.151(2) -0.0697(19) 0.0500(19) -0.0088(17)
O7P 0.0830(18) 0.158(3) 0.132(2) -0.025(2) -0.0050(17) -0.0269(18)
O8P 0.171(3) 0.099(2) 0.156(3) 0.011(2) 0.061(2) -0.049(2)

loop_
_atom_type_symbol
_atom_type_description
_atom_type_scat_dispersion_real
_atom_type_scat_dispersion_imag
_atom_type_scat_source
C C 0.0033 0.0016 'International Tables Vol C Tables 4.2.6.8 and 6.1.1.4'
H H 0.0000 0.0000 'International Tables Vol C Tables 4.2.6.8 and 6.1.1.4'
N N 0.0061 0.0033 'International Tables Vol C Tables 4.2.6.8 and 6.1.1.4'
O O 0.0106 0.0060 'International Tables Vol C Tables 4.2.6.8 and 6.1.1.4'
Cl Cl 0.1484 0.1585 'International Tables Vol C Tables 4.2.6.8 and 6.1.1.4'
Cu Cu 0.3201 1.2651 'International Tables Vol C Tables 4.2.6.8 and 6.1.1.4'

loop_
_geom_angle_atom_site_label_1
_geom_angle_atom_site_label_2
_geom_angle_atom_site_label_3
_geom_angle
N3B Cu N3A 91.23(7)
N3B Cu N10P 93.09(7)
N3A Cu N10P 171.84(7)
N3B Cu N1P 166.52(7)
N3A Cu N1P 94.17(7)
N10P Cu N1P 80.16(7)
N3B Cu O1W 101.12(7)
N3A Cu O1W 94.63(7)
N10P Cu O1W 91.32(6)
N1P Cu O1W 90.75(7)
N3B Cu O2W 88.54(7)
N3A Cu O2W 88.27(7)
N10P Cu O2W 84.93(7)
N1P Cu O2W 79.31(6)
O1W Cu O2W 169.83(7)
C2A N1A N8A 101.59(17)
N1A C2A N3A 116.1(2)
N1A C2A H2A 122.0
N3A C2A H2A 121.8
C3AA N3A C2A 103.40(18)
C3AA N3A Cu 131.17(15)
C2A N3A Cu 125.26(15)
N4A C3AA N3A 129.04(19)
N4A C3AA N8A 123.25(19)
N3A C3AA N8A 107.72(18)
C5A N4A C3AA 115.9(2)
N4A C5A C6A 122.3(2)
N4A C5A C51A 117.6(2)
C6A C5A C51A 120.1(2)
C5A C51A H51A 110.0
C5A C51A H52A 109.6
H51A C51A H52A 109.5
C5A C51A H53A 108.9
H51A C51A H53A 109.4
H52A C51A H53A 109.5
C7A C6A C5A 121.7(2)
C7A C6A H6A 119.3
C5A C6A H6A 119.0
C6A C7A N8A 115.1(2)
C6A C7A C71A 127.3(2)
N8A C7A C71A 117.6(2)
C7A C71A H71A 109.3
C7A C71A H72A 110.0
H71A C71A H72A 109.5
C7A C71A H73A 109.1
H71A C71A H73A 109.5
H72A C71A H73A 109.5
N1A N8A C3AA 111.15(17)
N1A N8A C7A 127.09(19)
C3AA N8A C7A 121.8(2)
C2B N1B N8B 101.75(17)
N1B C2B N3B 116.42(19)
N1B C2B H2B 122.0
N3B C2B H2B 121.6
C3AB N3B C2B 103.58(18)
C3AB N3B Cu 126.46(14)
C2B N3B Cu 129.75(15)
N4B C3AB N3B 128.3(2)
N4B C3AB N8B 124.0(2)
N3B C3AB N8B 107.63(18)
C5B N4B C3AB 115.7(2)
N4B C5B C6B 122.4(2)
N4B C5B C51B 116.4(3)
C6B C5B C51B 121.3(2)
C5B C51B H51B 109.7
C5B C51B H52B 108.8
H51B C51B H52B 109.4
C5B C51B H53B 109.9
H51B C51B H53B 109.4
H52B C51B H53B 109.5
C7B C6B C5B 121.4(2)
C7B C6B H6B 119.0
C5B C6B H6B 119.5
C6B C7B N8B 115.1(2)
C6B C7B C71B 127.4(2)
N8B C7B C71B 117.5(2)
C7B C71B H71B 109.4
C7B C71B H72B 110.1
H71B C71B H72B 109.5
C7B C71B H73B 109.0
H71B C71B H73B 109.4
H72B C71B H73B 109.5
C7B N8B C3AB 121.4(2)
C7B N8B N1B 127.95(19)
C3AB N8B N1B 110.61(17)
C1AP N1P C2P 116.91(18)
C1AP N1P Cu 114.08(13)
C2P N1P Cu 128.98(15)
N5P C1AP N1P 126.1(2)
N5P C1AP C6AP 118.75(18)
N1P C1AP C6AP 115.12(17)
N1P C2P C3P 121.0(2)
N1P C2P H2P 119.6
C3P C2P H2P 119.3
C4P C3P C2P 117.5(2)
C4P C3P H3P 121.2
C2P C3P H3P 121.3
N5P C4P C3P 122.8(2)
N5P C4P H4P 118.4
C3P C4P H4P 118.8
C1AP N5P C4P 115.7(2)
C6AP N6P C7P 115.7(2)
N6P C6AP N10P 126.4(2)
N6P C6AP C1AP 118.37(19)
N10P C6AP C1AP 115.09(17)
N6P C7P C8P 122.3(2)
N6P C7P H7P 118.6
C8P C7P H7P 119.1
C9P C8P C7P 117.8(2)
C9P C8P H8P 121.2
C7P C8P H8P 121.1
N10P C9P C8P 120.9(2)
N10P C9P H9P 119.6
C8P C9P H9P 119.4
C6AP N10P C9P 116.83(19)
C6AP N10P Cu 115.10(14)
C9P N10P Cu 128.04(15)
Cu O1W H11W 115.8(19)
Cu O1W H12W 106(2)
H11W O1W H12W 111(3)
Cu O2W H21W 137(2)
Cu O2W H22W 116(2)
H21W O2W H22W 106(3)
H31W O3W H32W 105(4)
O3P Cl1 O4P 109.95(17)
O3P Cl1 O2P 110.82(15)
O4P Cl1 O2P 109.23(15)
O3P Cl1 O1P 109.77(16)
O4P Cl1 O1P 107.69(18)
O2P Cl1 O1P 109.32(14)
O6P Cl2 O7P 112.6(2)
O6P Cl2 O8P 110.8(2)
O7P Cl2 O8P 106.9(2)
O6P Cl2 O5P 109.14(18)
O7P Cl2 O5P 108.6(2)
O8P Cl2 O5P 108.7(2)

loop_
_geom_bond_atom_site_label_1
_geom_bond_atom_site_label_2
_geom_bond_distance
Cu N3B 2.0053(17)
Cu N3A 2.0053(17)
Cu N10P 2.0246(17)
Cu N1P 2.0436(17)
Cu O1W 2.2501(17)
Cu O2W 2.683(2)
N1A C2A 1.309(3)
N1A N8A 1.361(3)
C2A N3A 1.355(3)
C2A H2A 0.9300
N3A C3AA 1.340(3)
C3AA N4A 1.331(3)
C3AA N8A 1.362(3)
N4A C5A 1.326(3)
C5A C6A 1.408(4)
C5A C51A 1.499(4)
C51A H51A 0.9602
C51A H52A 0.9602
C51A H53A 0.9602
C6A C7A 1.333(4)
C6A H6A 0.9300
C7A N8A 1.378(3)
C7A C71A 1.478(4)
C71A H71A 0.9600
C71A H72A 0.9601
C71A H73A 0.9600
N1B C2B 1.305(3)
N1B N8B 1.369(3)
C2B N3B 1.352(3)
C2B H2B 0.9300
N3B C3AB 1.343(3)
C3AB N4B 1.327(3)
C3AB N8B 1.369(3)
N4B C5B 1.323(3)
C5B C6B 1.414(4)
C5B C51B 1.509(4)
C51B H51B 0.9602
C51B H52B 0.9602
C51B H53B 0.9602
C6B C7B 1.349(4)
C6B H6B 0.9300
C7B N8B 1.369(3)
C7B C71B 1.493(4)
C71B H71B 0.9601
C71B H72B 0.9601
C71B H73B 0.9601
N1P C1AP 1.339(3)
N1P C2P 1.340(3)
C1AP N5P 1.321(3)
C1AP C6AP 1.485(3)
C2P C3P 1.369(3)
C2P H2P 0.9300
C3P C4P 1.368(3)
C3P H3P 0.9300
C4P N5P 1.339(3)
C4P H4P 0.9300
N6P C6AP 1.320(3)
N6P C7P 1.337(3)
C6AP N10P 1.333(3)
C7P C8P 1.371(4)
C7P H7P 0.9300
C8P C9P 1.367(3)
C8P H8P 0.9300
C9P N10P 1.338(3)
C9P H9P 0.9300
O1W H11W 0.818(10)
O1W H12W 0.814(10)
O2W H21W 0.813(10)
O2W H22W 0.817(10)
O3W H31W 0.817(10)
O3W H32W 0.824(10)
Cl1 O3P 1.404(2)
Cl1 O4P 1.408(2)
Cl1 O2P 1.423(2)
Cl1 O1P 1.431(2)
Cl2 O6P 1.382(2)
Cl2 O7P 1.391(3)
Cl2 O8P 1.413(3)
Cl2 O5P 1.417(2)

loop_
_geom_hbond_atom_site_label_D
_geom_hbond_atom_site_label_H
_geom_hbond_atom_site_label_A
_geom_hbond_distance_DH
_geom_hbond_distance_HA
_geom_hbond_distance_DA
_geom_hbond_angle_DHA
_geom_hbond_site_symmetry_A
O1W H11W O3W 0.818(10) 1.922(12) 2.724(3) 166(3) 3_666
O1W H12W N4A 0.814(10) 2.112(16) 2.854(3) 152(3) .
O2W H21W N1B 0.813(10) 2.249(11) 3.058(3) 173(3) 3_665
O2W H22W O1P 0.817(10) 2.48(3) 3.137(4) 138(3) .
O3W H31W N5P 0.817(10) 2.337(19) 3.095(3) 155(3) .
O3W H31W N6P 0.817(10) 2.48(3) 3.099(3) 134(3) .
O3W H32W O2P 0.824(10) 2.185(13) 2.995(3) 168(4) 4_566
